data_1574872
loop_
_publ_author_name
'Hu, Guanwen'
'Zhang, Peiqi'
'Wang, Xinmou'
'Wan, Chunteng'
'Fu, Yiyi'
'Leung, Wa Hung'
'Lin, Zhenyang'
'Quan, Yangjian'

_publ_section_title
;
 Nickel-catalyzed diastereoselective hydroboration of acrylates with a
 vinylborane reagent.
;
_journal_issue 29
_journal_name_full 'Chemical science'
_journal_page_first 13449
_journal_page_last 13458
_journal_paper_doi 10.1039/d5sc02695d
_journal_volume 16
_journal_year 2025
_chemical_formula_moiety 'C20 H29 B N2 O3'
_chemical_formula_sum 'C20 H29 B N2 O3'
_chemical_formula_weight 356.26
_space_group_crystal_system monoclinic
_space_group_IT_number 14
_space_group_name_Hall '-P 2ybc'
_space_group_name_H-M_alt 'P 1 21/c 1'
_atom_sites_solution_hydrogens geom
_atom_sites_solution_primary dual
_audit_creation_date 2023-10-19
_audit_creation_method
;
Olex2 1.5-alpha
(compiled 2023.08.24 svn.re1ec1418 for OlexSys, GUI svn.r6817)
;
_audit_update_record
;
2024-09-03 deposited with the CCDC.	2025-06-13 downloaded from the CCDC.
;
_cell_angle_alpha 90
_cell_angle_beta 103.092(3)
_cell_angle_gamma 90
_cell_formula_units_Z 4
_cell_length_a 10.3051(3)
_cell_length_b 13.6933(5)
_cell_length_c 13.8874(3)
_cell_measurement_reflns_used 3133
_cell_measurement_temperature 100.00(10)
_cell_measurement_theta_max 74.2680
_cell_measurement_theta_min 4.3750
_cell_volume 1908.73(10)
_computing_cell_refinement 'CrysAlisPro 1.171.42.49 (Rigaku OD, 2022)'
_computing_data_collection 'CrysAlisPro 1.171.42.49 (Rigaku OD, 2022)'
_computing_data_reduction 'CrysAlisPro 1.171.42.49 (Rigaku OD, 2022)'
_computing_molecular_graphics 'Olex2 1.5-alpha (Dolomanov et al., 2009)'
_computing_publication_material 'Olex2 1.5-alpha (Dolomanov et al., 2009)'
_computing_structure_refinement 'SHELXL 2019/3 (Sheldrick, 2015)'
_computing_structure_solution 'SHELXT 2014/4 (Sheldrick, 2014)'
_diffrn_ambient_environment N~2~
_diffrn_ambient_temperature 100.00(10)
_diffrn_detector 'CCD plate'
_diffrn_detector_area_resol_mean 10.3577
_diffrn_detector_type Atlas
_diffrn_measured_fraction_theta_full 0.989
_diffrn_measured_fraction_theta_max 0.959
_diffrn_measurement_details
;
List of Runs (angles in degrees, time in seconds):

  # Type    Start    End  Width  t~exp~   \w     \q     \k     \f   Frames
#--------------------------------------------------------------------------
  1  \w    -86.00  -6.00   1.00    1.00    --  -41.13 125.00 -30.00   80
  2  \w     13.00 112.00   1.00    1.00    --   41.13  57.00-150.00   99
  3  \w    117.00 175.00   1.00    2.50    --  107.01  77.00-180.00   58
  4  \w     31.00 121.00   1.00    2.50    --  107.01 -30.00  90.00   90
  5  \w    153.00 178.00   1.00    2.50    --  107.01  45.00-120.00   25
  6  \w     97.00 142.00   1.00    2.50    --  107.01  45.00-120.00   45
  7  \w     35.00 140.00   1.00    2.50    --  107.01 -77.00  90.00  105
  8  \w    103.00 178.00   1.00    2.50    --  107.01  77.00  90.00   75
;
_diffrn_measurement_device 'kappa diffractometer'
_diffrn_measurement_device_type 'SuperNova, Dual, Cu at zero, Atlas'
_diffrn_measurement_method '\w scans'
_diffrn_orient_matrix_type 'CrysAlisPro convention (1999,Acta A55,543-557)'
_diffrn_orient_matrix_UB_11 -0.0322262000
_diffrn_orient_matrix_UB_12 -0.0923022000
_diffrn_orient_matrix_UB_13 -0.0645295000
_diffrn_orient_matrix_UB_21 -0.0002294000
_diffrn_orient_matrix_UB_22 0.0613071000
_diffrn_orient_matrix_UB_23 -0.0930335000
_diffrn_orient_matrix_UB_31 0.1500049000
_diffrn_orient_matrix_UB_32 -0.0196589000
_diffrn_orient_matrix_UB_33 0.0123453000
_diffrn_radiation_monochromator mirror
_diffrn_radiation_probe x-ray
_diffrn_radiation_type CuK\a
_diffrn_radiation_wavelength 1.54184
_diffrn_reflns_av_R_equivalents 0.0291
_diffrn_reflns_av_unetI/netI 0.0343
_diffrn_reflns_Laue_measured_fraction_full 0.989
_diffrn_reflns_Laue_measured_fraction_max 0.959
_diffrn_reflns_limit_h_max 12
_diffrn_reflns_limit_h_min -8
_diffrn_reflns_limit_k_max 15
_diffrn_reflns_limit_k_min -16
_diffrn_reflns_limit_l_max 14
_diffrn_reflns_limit_l_min -17
_diffrn_reflns_number 6720
_diffrn_reflns_point_group_measured_fraction_full 0.989
_diffrn_reflns_point_group_measured_fraction_max 0.959
_diffrn_reflns_theta_full 67.684
_diffrn_reflns_theta_max 74.474
_diffrn_reflns_theta_min 4.405
_diffrn_source 'micro-focus sealed X-ray tube'
_diffrn_source_current 0.80
_diffrn_source_power 0.040
_diffrn_source_target Cu
_diffrn_source_type 'SuperNova (Cu) X-ray Source'
_diffrn_source_voltage 50
_exptl_absorpt_coefficient_mu 0.653
_exptl_absorpt_correction_T_max 1.00000
_exptl_absorpt_correction_T_min 0.92333
_exptl_absorpt_correction_type multi-scan
_exptl_absorpt_process_details
;
CrysAlisPro 1.171.42.49 (Rigaku Oxford Diffraction, 2022)
Empirical absorption correction using spherical harmonics,
implemented in SCALE3 ABSPACK scaling algorithm.
;
_exptl_crystal_colour colourless
_exptl_crystal_colour_primary colourless
_exptl_crystal_density_diffrn 1.240
_exptl_crystal_description block
_exptl_crystal_F_000 768
_exptl_crystal_size_max 0.3
_exptl_crystal_size_mid 0.25
_exptl_crystal_size_min 0.08
_refine_diff_density_max 0.514
_refine_diff_density_min -0.405
_refine_diff_density_rms 0.046
_refine_ls_extinction_method none
_refine_ls_goodness_of_fit_ref 1.074
_refine_ls_hydrogen_treatment constr
_refine_ls_matrix_type full
_refine_ls_number_parameters 338
_refine_ls_number_reflns 3743
_refine_ls_number_restraints 490
_refine_ls_restrained_S_all 1.271
_refine_ls_R_factor_all 0.0739
_refine_ls_R_factor_gt 0.0599
_refine_ls_shift/su_max 0.000
_refine_ls_shift/su_mean 0.000
_refine_ls_structure_factor_coef Fsqd
_refine_ls_weighting_details 'w=1/[\s^2^(Fo^2^)+(0.0650P)^2^+1.1406P] where P=(Fo^2^+2Fc^2^)/3'
_refine_ls_weighting_scheme calc
_refine_ls_wR_factor_gt 0.1487
_refine_ls_wR_factor_ref 0.1605
_reflns_Friedel_coverage 0.000
_reflns_number_gt 2961
_reflns_number_total 3743
_reflns_threshold_expression 'I > 2\s(I)'
_cod_data_source_file d5sc02695d2.cif
_cod_data_source_block ghuaf2cult
_cod_depositor_comments 'Adding full bibliography for 1574870--1574872.cif.'
_cod_database_code 1574872
_shelx_shelxl_version_number 2019/3
_chemical_oxdiff_formula 'B C30 H28 O4'
_shelx_space_group_comment
;
The symmetry employed for this shelxl refinement is uniquely defined
by the following loop, which should always be used as a source of
symmetry information in preference to the above space-group names.
They are only intended as comments.
;
_shelx_estimated_absorpt_t_max 0.950
_shelx_estimated_absorpt_t_min 0.828
_olex2_refinement_description
;
1. Fixed Uiso
 At 1.2 times of:
  All B(H) groups, All C(H) groups, All C(H,H) groups
 At 1.5 times of:
  All C(H,H,H) groups
2. Restrained distances
 C18A-C17A = C18-C17 = C17-C16 = C17A-C16A
 1.52 with sigma of 0.02
 C19-C14 \\sim C20-C14 \\sim C15-C14 \\sim C19-C18 \\sim C21-C20 \\sim C16-C15
\\sim C17-C16 \\sim C18-C17
 \\sim C22-C18 \\sim C22-C21 \\sim C23-C21 \\sim C23-C16
 with sigma of 0.02
 C19A-C14A \\sim C20A-C14A \\sim C15A-C14A \\sim C19A-C18A \\sim C18A-C17A
\\sim C17A-C16A \\sim C22A-
 C18A \\sim C22A-C21A \\sim C23A-C21A \\sim C23A-C16A \\sim C16A-C15A \\sim
C21A-C20A
 with sigma of 0.02
3. Uiso/Uaniso restraints and constraints
Uanis(C14) \\sim Ueq, Uanis(C17) \\sim Ueq, Uanis(C16) \\sim Ueq, Uanis(C15)
\\sim Ueq, Uanis(C19) \\sim Ueq, Uanis(C20) \\sim Ueq, Uanis(C18) \\sim Ueq,
Uanis(C23) \\sim Ueq, Uanis(C22) \\sim Ueq, Uanis(C21) \\sim Ueq, Uanis(C14A)
\\sim Ueq, Uanis(C17A) \\sim Ueq, Uanis(C16A) \\sim Ueq, Uanis(C15A) \\sim Ueq,
Uanis(C19A) \\sim Ueq, Uanis(C20A) \\sim Ueq, Uanis(C18A) \\sim Ueq,
Uanis(C23A) \\sim Ueq, Uanis(C22A) \\sim Ueq, Uanis(C21A) \\sim Ueq, Uanis(O1)
\\sim Ueq, Uanis(O1A) \\sim Ueq: with sigma of 0.003 and sigma for terminal
atoms of 0.005
4. Rigid body (RIGU) restrains
 C14, C17, C16, C15, C19, C20, C18, C23, C22, C21, O1, O3
 with sigma for 1-2 distances of 0.001 and sigma for 1-3 distances of 0.001
 O1A, C22A, C18A, C23A, C17A, C20A, C16A, C14A, C15A, C21A, C19A, O3
 with sigma for 1-2 distances of 0.001 and sigma for 1-3 distances of 0.001
5. Others
 Sof(O1A)=Sof(C14A)=Sof(C17A)=Sof(H17A)=Sof(H17B)=Sof(C16A)=Sof(H16A)=
 Sof(C15A)=Sof(H15C)=Sof(H15D)=Sof(C19A)=Sof(H19C)=Sof(H19D)=Sof(C20A)=
 Sof(H20C)=Sof(H20D)=Sof(C18A)=Sof(H18A)=Sof(C23A)=Sof(H23C)=Sof(H23D)=
 Sof(C22A)=Sof(C21A)=Sof(H21A)=1-FVAR(1)
 Sof(C14)=Sof(C17)=Sof(C16)=Sof(H16)=Sof(C15)=Sof(H15A)=Sof(H15B)=Sof(C19)=
 Sof(H19A)=Sof(H19B)=Sof(C20)=Sof(H20A)=Sof(H20B)=Sof(C18)=Sof(H18)=Sof(C23)=
 Sof(H23A)=Sof(H23B)=Sof(C22)=Sof(H22A)=Sof(H22B)=Sof(C21)=Sof(H21)=Sof(O1)=
 FVAR(1)
6.a Ternary CH refined with riding coordinates:
 C12(H12), C16(H16), C18(H18), B1(H1), C21(H21), C16A(H16A), C18A(H18A),
 C21A(H21A)
6.b Secondary CH2 refined with riding coordinates:
 C15(H15A,H15B), C19(H19A,H19B), C20(H20A,H20B), C23(H23A,H23B), C22(H22A,
 H22B), C17A(H17A,H17B), C15A(H15C,H15D), C19A(H19C,H19D), C20A(H20C,H20D),
 C23A(H23C,H23D)
6.c Aromatic/amide H refined with riding coordinates:
 C4(H4), C3(H3), C2(H2)
6.d X=CH2 refined with riding coordinates:
 C5(H5A,H5B)
6.e Idealised Me refined as rotating group:
 C13(H13A,H13B,H13C), C00E(H00A,H00B,H00C), C00J(H00D,H00E,H00F)
;
_olex2_date_sample_data_collection 2023-10-13
_olex2_submission_special_instructions 'No special instructions were received'
_oxdiff_exptl_absorpt_empirical_details
;
Empirical correction (ABSPACK) includes:
- Absorption correction using spherical harmonics
- Frame scaling
;
_oxdiff_exptl_absorpt_empirical_full_max 1.451
_oxdiff_exptl_absorpt_empirical_full_min 0.752

loop_
_space_group_symop_operation_xyz
'x, y, z'
'-x, y+1/2, -z+1/2'
'-x, -y, -z'
'x, -y-1/2, z-1/2'

loop_
_atom_site_label
_atom_site_type_symbol
_atom_site_fract_x
_atom_site_fract_y
_atom_site_fract_z
_atom_site_U_iso_or_equiv
_atom_site_adp_type
_atom_site_occupancy
_atom_site_site_symmetry_order
_atom_site_calc_flag
_atom_site_refinement_flags_posn
_atom_site_refinement_flags_adp
_atom_site_refinement_flags_occupancy
_atom_site_disorder_assembly
_atom_site_disorder_group
O1A O 0.3231(5) 0.0216(4) 0.3236(4) 0.0650(15) Uani 0.403(5) 1 d . U P A 2
O2 O 0.50243(19) 0.29107(19) 0.70098(11) 0.0725(7) Uani 1 1 d . . . . .
O3 O 0.47787(13) 0.33599(12) 0.54192(9) 0.0345(3) Uani 1 1 d . . . . .
N1 N 0.81397(17) 0.22169(16) 0.56557(13) 0.0411(5) Uani 1 1 d . . . . .
N2 N 0.73996(16) 0.34139(16) 0.47019(12) 0.0380(4) Uani 1 1 d . . . . .
C00E C 0.6907(2) 0.4365(2) 0.43379(15) 0.0445(6) Uani 1 1 d . . . . .
H00A H 0.594816 0.440172 0.430464 0.067 Uiso 1 1 calc R U . . .
H00B H 0.706974 0.446551 0.367654 0.067 Uiso 1 1 calc R U . . .
H00C H 0.736938 0.487102 0.478576 0.067 Uiso 1 1 calc R U . . .
C00J C 0.8661(3) 0.1607(2) 0.65239(19) 0.0521(6) Uani 1 1 d . . . . .
H00D H 0.920110 0.200907 0.704914 0.078 Uiso 1 1 calc R U . . .
H00E H 0.921380 0.108532 0.634542 0.078 Uiso 1 1 calc R U . . .
H00F H 0.791791 0.131965 0.675793 0.078 Uiso 1 1 calc R U . . .
C1 C 0.77948(18) 0.31721(18) 0.56667(15) 0.0357(5) Uani 1 1 d . . . . .
C2 C 0.7937(2) 0.1867(2) 0.47008(17) 0.0441(6) Uani 1 1 d . . . . .
H2 H 0.810130 0.122203 0.450594 0.053 Uiso 1 1 calc R U . . .
C3 C 0.7465(2) 0.2615(2) 0.41035(16) 0.0448(6) Uani 1 1 d . . . . .
H3 H 0.722107 0.260109 0.340167 0.054 Uiso 1 1 calc R U . . .
C4 C 0.8896(2) 0.46920(19) 0.67482(15) 0.0391(5) Uani 1 1 d . . . . .
H4 H 0.883287 0.518791 0.721372 0.047 Uiso 1 1 calc R U . . .
C5 C 0.9872(2) 0.47963(19) 0.62828(17) 0.0434(5) Uani 1 1 d . . . . .
H5A H 0.999164 0.432609 0.580744 0.052 Uiso 1 1 calc R U . . .
H5B H 1.045407 0.534161 0.642323 0.052 Uiso 1 1 calc R U . . .
C11 C 0.5304(2) 0.3457(2) 0.64024(14) 0.0440(6) Uani 1 1 d . . . . .
C12 C 0.6278(2) 0.42780(19) 0.66036(14) 0.0392(5) Uani 1 1 d . . . . .
H12 H 0.604349 0.476359 0.605375 0.047 Uiso 1 1 calc R U . . .
C13 C 0.6218(2) 0.4782(2) 0.75752(15) 0.0454(6) Uani 1 1 d . . . . .
H13A H 0.532936 0.506186 0.752164 0.068 Uiso 1 1 calc R U . . .
H13B H 0.688620 0.530351 0.771228 0.068 Uiso 1 1 calc R U . . .
H13C H 0.640072 0.430414 0.811421 0.068 Uiso 1 1 calc R U . . .
C14A C 0.3789(13) 0.2546(8) 0.5040(9) 0.0293(11) Uani 0.403(5) 1 d D U P A 2
C15A C 0.2526(7) 0.2612(5) 0.5460(5) 0.0266(12) Uani 0.403(5) 1 d D U P A 2
H15C H 0.219533 0.329322 0.541487 0.032 Uiso 0.403(5) 1 calc R U P A 2
H15D H 0.274061 0.241694 0.616427 0.032 Uiso 0.403(5) 1 calc R U P A 2
C16A C 0.1437(8) 0.1928(5) 0.4862(6) 0.0292(12) Uani 0.403(5) 1 d D U P A 2
H16A H 0.056968 0.202754 0.505764 0.035 Uiso 0.403(5) 1 calc R U P A 2
C17A C 0.1906(7) 0.0882(5) 0.5041(6) 0.0291(12) Uani 0.403(5) 1 d D U P A 2
H17A H 0.188908 0.068931 0.572487 0.035 Uiso 0.403(5) 1 calc R U P A 2
H17B H 0.129684 0.044435 0.458084 0.035 Uiso 0.403(5) 1 calc R U P A 2
C18A C 0.3264(7) 0.0779(6) 0.4890(5) 0.0396(12) Uani 0.403(5) 1 d D U P A 2
H18A H 0.361449 0.011270 0.510184 0.048 Uiso 0.403(5) 1 calc R U P A 2
C19A C 0.4261(9) 0.1566(6) 0.5418(6) 0.0355(13) Uani 0.403(5) 1 d D U P A 2
H19C H 0.433131 0.153658 0.614003 0.043 Uiso 0.403(5) 1 calc R U P A 2
H19D H 0.515416 0.144056 0.529251 0.043 Uiso 0.403(5) 1 calc R U P A 2
C20A C 0.3664(7) 0.2626(5) 0.3923(5) 0.0292(12) Uani 0.403(5) 1 d D U P A 2
H20C H 0.453345 0.248739 0.376103 0.035 Uiso 0.403(5) 1 calc R U P A 2
H20D H 0.338532 0.329450 0.369331 0.035 Uiso 0.403(5) 1 calc R U P A 2
C21A C 0.2606(6) 0.1872(5) 0.3405(4) 0.0315(11) Uani 0.403(5) 1 d D U P A 2
H21A H 0.249618 0.190001 0.267184 0.038 Uiso 0.403(5) 1 calc R U P A 2
C22A C 0.3061(6) 0.0877(5) 0.3787(5) 0.0341(11) Uani 0.403(5) 1 d D U P A 2
C23A C 0.1266(7) 0.2086(5) 0.3689(5) 0.0314(12) Uani 0.403(5) 1 d D U P A 2
H23C H 0.056790 0.164330 0.332151 0.038 Uiso 0.403(5) 1 calc R U P A 2
H23D H 0.098910 0.276714 0.351038 0.038 Uiso 0.403(5) 1 calc R U P A 2
B1 B 0.7798(2) 0.3835(2) 0.66321(16) 0.0370(6) Uani 1 1 d . . . . .
H1 H 0.805128 0.340330 0.722559 0.044 Uiso 1 1 calc R U . . .

loop_
_atom_site_aniso_label
_atom_site_aniso_U_11
_atom_site_aniso_U_22
_atom_site_aniso_U_33
_atom_site_aniso_U_23
_atom_site_aniso_U_13
_atom_site_aniso_U_12
O1A 0.053(3) 0.056(2) 0.098(3) -0.036(2) 0.043(2) -0.0194(18)
O2 0.0539(11) 0.138(2) 0.0206(7) 0.0105(9) -0.0026(7) -0.0574(12)
O3 0.0206(6) 0.0625(9) 0.0197(6) -0.0009(6) 0.0032(5) -0.0095(6)
N1 0.0214(8) 0.0646(13) 0.0365(9) -0.0034(9) 0.0051(7) -0.0108(8)
N2 0.0190(8) 0.0678(13) 0.0276(8) -0.0011(8) 0.0062(6) -0.0048(8)
C00E 0.0239(10) 0.0818(18) 0.0274(10) 0.0089(11) 0.0047(8) 0.0027(10)
C00J 0.0440(14) 0.0631(16) 0.0461(13) 0.0055(12) 0.0037(10) -0.0072(12)
C1 0.0148(9) 0.0600(14) 0.0311(10) 0.0008(9) 0.0028(7) -0.0085(8)
C2 0.0258(10) 0.0676(16) 0.0404(12) -0.0095(11) 0.0106(9) -0.0125(10)
C3 0.0223(10) 0.0815(18) 0.0326(10) -0.0124(11) 0.0104(8) -0.0119(10)
C4 0.0230(10) 0.0610(14) 0.0299(10) -0.0008(9) -0.0015(8) -0.0076(9)
C5 0.0265(10) 0.0589(14) 0.0435(12) 0.0029(11) 0.0054(9) -0.0102(10)
C11 0.0231(10) 0.0881(18) 0.0198(9) 0.0007(10) 0.0026(7) -0.0149(11)
C12 0.0231(10) 0.0735(16) 0.0195(8) 0.0009(9) 0.0018(7) -0.0098(10)
C13 0.0292(11) 0.0834(18) 0.0226(9) -0.0012(10) 0.0039(8) -0.0075(11)
C14A 0.0211(18) 0.0452(18) 0.0211(18) 0.0004(16) 0.0041(15) -0.0047(15)
C15A 0.0229(17) 0.031(2) 0.026(2) -0.0003(19) 0.0069(14) -0.0050(15)
C16A 0.0209(18) 0.034(2) 0.0312(18) -0.0042(17) 0.0017(15) -0.0044(15)
C17A 0.0244(18) 0.032(2) 0.027(2) 0.0031(18) -0.0024(15) -0.0072(16)
C18A 0.0288(19) 0.042(2) 0.047(2) 0.0141(17) 0.0055(17) 0.0007(15)
C19A 0.0219(19) 0.0507(18) 0.036(2) 0.0106(17) 0.010(2) -0.0009(14)
C20A 0.035(2) 0.030(2) 0.0231(16) 0.0000(15) 0.0072(15) -0.0039(18)
C21A 0.036(2) 0.0351(19) 0.0211(17) 0.0000(15) 0.0029(14) -0.0043(15)
C22A 0.029(2) 0.0309(17) 0.0446(19) 0.0020(14) 0.0126(16) -0.0032(15)
C23A 0.0293(19) 0.029(2) 0.0292(17) -0.0020(16) -0.0072(15) 0.0006(16)
B1 0.0226(11) 0.0633(16) 0.0225(10) 0.0038(10) -0.0006(8) -0.0072(10)

loop_
_atom_type_symbol
_atom_type_description
_atom_type_scat_dispersion_real
_atom_type_scat_dispersion_imag
_atom_type_scat_source
C C 0.0181 0.0091 'International Tables Vol C Tables 4.2.6.8 and 6.1.1.4'
H H 0.0000 0.0000 'International Tables Vol C Tables 4.2.6.8 and 6.1.1.4'
B B 0.0090 0.0039 'International Tables Vol C Tables 4.2.6.8 and 6.1.1.4'
N N 0.0311 0.0180 'International Tables Vol C Tables 4.2.6.8 and 6.1.1.4'
O O 0.0492 0.0322 'International Tables Vol C Tables 4.2.6.8 and 6.1.1.4'

loop_
_geom_angle_atom_site_label_1
_geom_angle_atom_site_label_2
_geom_angle_atom_site_label_3
_geom_angle
_geom_angle_site_symmetry_1
_geom_angle_site_symmetry_3
_geom_angle_publ_flag
C11 O3 C14A 120.2(4) . . ?
C1 N1 C00J 126.0(2) . . ?
C1 N1 C2 111.3(2) . . ?
C2 N1 C00J 122.7(2) . . ?
C1 N2 C00E 124.8(2) . . ?
C1 N2 C3 110.9(2) . . ?
C3 N2 C00E 124.21(18) . . ?
N2 C00E H00A 109.5 . . ?
N2 C00E H00B 109.5 . . ?
N2 C00E H00C 109.5 . . ?
H00A C00E H00B 109.5 . . ?
H00A C00E H00C 109.5 . . ?
H00B C00E H00C 109.5 . . ?
N1 C00J H00D 109.5 . . ?
N1 C00J H00E 109.5 . . ?
N1 C00J H00F 109.5 . . ?
H00D C00J H00E 109.5 . . ?
H00D C00J H00F 109.5 . . ?
H00E C00J H00F 109.5 . . ?
N1 C1 B1 126.80(19) . . ?
N2 C1 N1 104.24(19) . . ?
N2 C1 B1 128.9(2) . . ?
N1 C2 H2 126.7 . . ?
C3 C2 N1 106.5(2) . . ?
C3 C2 H2 126.7 . . ?
N2 C3 H3 126.5 . . ?
C2 C3 N2 107.0(2) . . ?
C2 C3 H3 126.5 . . ?
C5 C4 H4 115.7 . . ?
C5 C4 B1 128.7(2) . . ?
B1 C4 H4 115.7 . . ?
C4 C5 H5A 120.0 . . ?
C4 C5 H5B 120.0 . . ?
H5A C5 H5B 120.0 . . ?
O2 C11 O3 122.5(2) . . ?
O2 C11 C12 126.31(19) . . ?
O3 C11 C12 111.14(18) . . ?
C11 C12 H12 108.8 . . ?
C11 C12 C13 110.23(17) . . ?
C11 C12 B1 108.6(2) . . ?
C13 C12 H12 108.8 . . ?
C13 C12 B1 111.57(16) . . ?
B1 C12 H12 108.8 . . ?
C12 C13 H13A 109.5 . . ?
C12 C13 H13B 109.5 . . ?
C12 C13 H13C 109.5 . . ?
H13A C13 H13B 109.5 . . ?
H13A C13 H13C 109.5 . . ?
H13B C13 H13C 109.5 . . ?
O3 C14A C15A 112.5(7) . . ?
O3 C14A C20A 101.2(7) . . ?
C19A C14A O3 113.6(9) . . ?
C19A C14A C15A 99.0(8) . . ?
C19A C14A C20A 111.6(8) . . ?
C20A C14A C15A 119.6(9) . . ?
C14A C15A H15C 109.8 . . ?
C14A C15A H15D 109.8 . . ?
C14A C15A C16A 109.4(7) . . ?
H15C C15A H15D 108.2 . . ?
C16A C15A H15C 109.8 . . ?
C16A C15A H15D 109.8 . . ?
C15A C16A H16A 110.9 . . ?
C15A C16A C23A 111.1(6) . . ?
C17A C16A C15A 108.6(6) . . ?
C17A C16A H16A 110.9 . . ?
C17A C16A C23A 104.5(6) . . ?
C23A C16A H16A 110.9 . . ?
C16A C17A H17A 109.6 . . ?
C16A C17A H17B 109.6 . . ?
H17A C17A H17B 108.1 . . ?
C18A C17A C16A 110.3(6) . . ?
C18A C17A H17A 109.6 . . ?
C18A C17A H17B 109.6 . . ?
C17A C18A H18A 109.8 . . ?
C17A C18A C19A 114.6(7) . . ?
C17A C18A C22A 102.6(6) . . ?
C19A C18A H18A 109.8 . . ?
C22A C18A H18A 109.8 . . ?
C22A C18A C19A 110.0(6) . . ?
C14A C19A C18A 109.4(8) . . ?
C14A C19A H19C 109.8 . . ?
C14A C19A H19D 109.8 . . ?
C18A C19A H19C 109.8 . . ?
C18A C19A H19D 109.8 . . ?
H19C C19A H19D 108.2 . . ?
C14A C20A H20C 110.1 . . ?
C14A C20A H20D 110.1 . . ?
C14A C20A C21A 108.0(7) . . ?
H20C C20A H20D 108.4 . . ?
C21A C20A H20C 110.1 . . ?
C21A C20A H20D 110.1 . . ?
C20A C21A H21A 110.5 . . ?
C22A C21A C20A 108.1(5) . . ?
C22A C21A H21A 110.5 . . ?
C22A C21A C23A 108.0(5) . . ?
C23A C21A C20A 109.2(5) . . ?
C23A C21A H21A 110.5 . . ?
O1A C22A C18A 124.3(7) . . ?
O1A C22A C21A 121.9(6) . . ?
C21A C22A C18A 113.7(5) . . ?
C16A C23A H23C 109.8 . . ?
C16A C23A H23D 109.8 . . ?
C21A C23A C16A 109.4(5) . . ?
C21A C23A H23C 109.8 . . ?
C21A C23A H23D 109.8 . . ?
H23C C23A H23D 108.2 . . ?
C1 B1 C12 110.95(16) . . ?
C1 B1 H1 107.6 . . ?
C4 B1 C1 111.16(17) . . ?
C4 B1 C12 111.8(2) . . ?
C4 B1 H1 107.6 . . ?
C12 B1 H1 107.6 . . ?

loop_
_geom_bond_atom_site_label_1
_geom_bond_atom_site_label_2
_geom_bond_distance
_geom_bond_site_symmetry_2
_geom_bond_publ_flag
O1A C22A 1.223(7) . ?
O2 C11 1.210(3) . ?
O3 C11 1.357(2) . ?
O3 C14A 1.522(13) . ?
N1 C00J 1.465(3) . ?
N1 C1 1.356(3) . ?
N1 C2 1.381(3) . ?
N2 C00E 1.446(3) . ?
N2 C1 1.350(3) . ?
N2 C3 1.384(3) . ?
C00E H00A 0.9800 . ?
C00E H00B 0.9800 . ?
C00E H00C 0.9800 . ?
C00J H00D 0.9800 . ?
C00J H00E 0.9800 . ?
C00J H00F 0.9800 . ?
C1 B1 1.619(3) . ?
C2 H2 0.9500 . ?
C3 C2 1.339(4) . ?
C3 H3 0.9500 . ?
C4 H4 0.9500 . ?
C4 C5 1.320(3) . ?
C4 B1 1.612(3) . ?
C5 H5A 0.9500 . ?
C5 H5B 0.9500 . ?
C12 C11 1.491(3) . ?
C12 H12 1.0000 . ?
C12 B1 1.672(3) . ?
C13 C12 1.529(3) . ?
C13 H13A 0.9800 . ?
C13 H13B 0.9800 . ?
C13 H13C 0.9800 . ?
C14A C15A 1.545(11) . ?
C14A C19A 1.483(10) . ?
C14A C20A 1.531(10) . ?
C15A H15C 0.9900 . ?
C15A H15D 0.9900 . ?
C16A C15A 1.550(7) . ?
C16A H16A 1.0000 . ?
C16A C23A 1.614(9) . ?
C17A C16A 1.514(7) . ?
C17A H17A 0.9900 . ?
C17A H17B 0.9900 . ?
C17A C18A 1.468(8) . ?
C18A H18A 1.0000 . ?
C18A C22A 1.504(8) . ?
C19A C18A 1.553(9) . ?
C19A H19C 0.9900 . ?
C19A H19D 0.9900 . ?
C20A H20C 0.9900 . ?
C20A H20D 0.9900 . ?
C20A C21A 1.555(7) . ?
C21A H21A 1.0000 . ?
C22A C21A 1.497(7) . ?
C23A C21A 1.547(8) . ?
C23A H23C 0.9900 . ?
C23A H23D 0.9900 . ?
B1 H1 1.0000 . ?

loop_
_geom_torsion_atom_site_label_1
_geom_torsion_atom_site_label_2
_geom_torsion_atom_site_label_3
_geom_torsion_atom_site_label_4
_geom_torsion
_geom_torsion_site_symmetry_1
_geom_torsion_site_symmetry_2
_geom_torsion_site_symmetry_3
_geom_torsion_site_symmetry_4
_geom_torsion_publ_flag
O1A C22A C21A C20A -122.4(6) . . . . ?
O1A C22A C21A C23A 119.6(6) . . . . ?
O3 C14A C15A C16A 166.6(6) . . . . ?
O3 C14A C19A C18A -173.1(6) . . . . ?
O3 C14A C20A C21A -176.7(5) . . . . ?
N1 C1 B1 C4 114.3(2) . . . . ?
N1 C1 B1 C12 -120.7(2) . . . . ?
N2 C1 B1 C4 -69.1(3) . . . . ?
N2 C1 B1 C12 55.9(3) . . . . ?
N2 C3 C2 N1 0.6(2) . . . . ?
C00E N2 C1 N1 178.56(17) . . . . ?
C00E N2 C1 B1 1.4(3) . . . . ?
C00E N2 C3 C2 -178.44(18) . . . . ?
C00J N1 C1 N2 178.89(19) . . . . ?
C00J N1 C1 B1 -3.8(3) . . . . ?
C00J N1 C2 C3 -179.72(19) . . . . ?
C1 N1 C2 C3 0.3(2) . . . . ?
C1 N2 C3 C2 -1.4(2) . . . . ?
C2 N1 C1 N2 -1.1(2) . . . . ?
C2 N1 C1 B1 176.14(18) . . . . ?
C3 N2 C1 N1 1.6(2) . . . . ?
C3 N2 C1 B1 -175.65(18) . . . . ?
C5 C4 B1 C1 -12.5(3) . . . . ?
C5 C4 B1 C12 -137.0(2) . . . . ?
C11 O3 C14A C15A 59.9(8) . . . . ?
C11 O3 C14A C19A -51.5(9) . . . . ?
C11 O3 C14A C20A -171.2(4) . . . . ?
C11 C12 B1 C1 50.1(2) . . . . ?
C11 C12 B1 C4 174.84(16) . . . . ?
C13 C12 C11 O2 -36.9(4) . . . . ?
C13 C12 C11 O3 145.5(2) . . . . ?
C13 C12 B1 C1 171.8(2) . . . . ?
C13 C12 B1 C4 -63.5(2) . . . . ?
C14A O3 C11 O2 0.5(6) . . . . ?
C14A O3 C11 C12 178.2(5) . . . . ?
C14A C19A C18A C17A -60.5(9) . . . . ?
C14A C19A C18A C22A 54.5(9) . . . . ?
C14A C20A C21A C22A -58.9(7) . . . . ?
C14A C20A C21A C23A 58.3(7) . . . . ?
C15A C14A C19A C18A 67.5(9) . . . . ?
C15A C14A C20A C21A -52.6(9) . . . . ?
C15A C16A C23A C21A 59.4(7) . . . . ?
C16A C17A C18A C19A 47.9(8) . . . . ?
C16A C17A C18A C22A -71.3(8) . . . . ?
C16A C23A C21A C20A -63.9(6) . . . . ?
C16A C23A C21A C22A 53.3(6) . . . . ?
C17A C16A C15A C14A 65.9(8) . . . . ?
C17A C16A C23A C21A -57.4(7) . . . . ?
C17A C18A C22A O1A -112.9(7) . . . . ?
C17A C18A C22A C21A 66.4(7) . . . . ?
C18A C17A C16A C15A -49.8(8) . . . . ?
C18A C17A C16A C23A 68.8(7) . . . . ?
C18A C22A C21A C20A 58.3(7) . . . . ?
C18A C22A C21A C23A -59.7(7) . . . . ?
C19A C14A C15A C16A -73.2(9) . . . . ?
C19A C14A C20A C21A 62.2(10) . . . . ?
C19A C18A C22A O1A 124.8(7) . . . . ?
C19A C18A C22A C21A -56.0(8) . . . . ?
C20A C14A C15A C16A 48.1(10) . . . . ?
C20A C14A C19A C18A -59.4(11) . . . . ?
C23A C16A C15A C14A -48.4(8) . . . . ?
B1 C12 C11 O2 85.6(3) . . . . ?
B1 C12 C11 O3 -92.1(2) . . . . ?
